data_2104816
loop_
_publ_author_name
'Frey, Joseph'
'Khan, Saeed I.'
'Knobler, Carolyn B.'
'Lightner, David A.'
'Maverick, Emily F.'
'Phillips, Daniel J.'
'Rappoport, Zvi'
'Trueblood, Kenneth N.'

_publ_section_title
;
 Thermal motion of <i>tert</i>-butyl groups III. <i>tert</i>-Butyl
 substituents in aromatic hydrocarbons, the view from the bottom of the
 well
;
_journal_issue 6
_journal_name_full 'Acta Crystallographica Section B'
_journal_page_first 622
_journal_page_last 638
_journal_paper_doi 10.1107/S0108768110040024
_journal_volume 66
_journal_year 2010
_chemical_formula_moiety 'C34 H31.98 I0.02'
_chemical_formula_sum 'C34 H31.98 I0.02'
_chemical_formula_weight 443.11
_chemical_name_systematic
;
 2,15-di-(tert-butyl)-hexahelicene
;
_space_group_IT_number 61
_symmetry_cell_setting orthorhombic
_symmetry_space_group_name_Hall '-P 2ac 2ab'
_symmetry_space_group_name_H-M 'P b c a'
_atom_sites_solution_hydrogens geom
_atom_sites_solution_primary direct
_atom_sites_solution_secondary difmap
_audit_creation_method SHELXL-97
_cell_angle_alpha 90.00
_cell_angle_beta 90.00
_cell_angle_gamma 90.00
_cell_formula_units_Z 8
_cell_length_a 9.7668(8)
_cell_length_b 16.5318(14)
_cell_length_c 30.463(3)
_cell_measurement_reflns_used 6810
_cell_measurement_temperature 100(2)
_cell_measurement_theta_max 28.00
_cell_measurement_theta_min 2.47
_cell_volume 4918.6(8)
_computing_cell_refinement 'Bruker SMART'
_computing_data_collection 'Bruker SMART'
_computing_data_reduction 'Bruker SAINT'
_computing_molecular_graphics 'Bruker SHELXTL'
_computing_publication_material 'Bruker SHELXTL'
_computing_structure_refinement 'SHELXL-97 (Sheldrick, 1997)'
_computing_structure_solution 'SHELXS-97 (Sheldrick, 1990)'
_diffrn_ambient_temperature 100(2)
_diffrn_measured_fraction_theta_full 0.743
_diffrn_measured_fraction_theta_max 0.743
_diffrn_measurement_device_type 'CCD area detector'
_diffrn_measurement_method 'phi and omega scans'
_diffrn_radiation_monochromator graphite
_diffrn_radiation_source 'fine-focus sealed tube'
_diffrn_radiation_type MoK\a
_diffrn_radiation_wavelength 0.71073
_diffrn_reflns_av_R_equivalents 0.0818
_diffrn_reflns_av_sigmaI/netI 0.0727
_diffrn_reflns_limit_h_max 13
_diffrn_reflns_limit_h_min -12
_diffrn_reflns_limit_k_max 21
_diffrn_reflns_limit_k_min -17
_diffrn_reflns_limit_l_max 40
_diffrn_reflns_limit_l_min -33
_diffrn_reflns_number 19817
_diffrn_reflns_theta_full 28.31
_diffrn_reflns_theta_max 28.31
_diffrn_reflns_theta_min 17.23
_exptl_absorpt_coefficient_mu 0.092
_exptl_absorpt_correction_T_max 0.99
_exptl_absorpt_correction_T_min 0.776
_exptl_absorpt_correction_type multi-scan
_exptl_absorpt_process_details 'SADABS (Bruker)'
_exptl_crystal_colour colourless
_exptl_crystal_density_diffrn 1.197
_exptl_crystal_density_method 'not measured'
_exptl_crystal_description parallelipip
_exptl_crystal_F_000 1896
_exptl_crystal_size_max 0.58
_exptl_crystal_size_mid 0.15
_exptl_crystal_size_min 0.15
_refine_diff_density_max 0.193
_refine_diff_density_min -0.172
_refine_ls_extinction_method none
_refine_ls_goodness_of_fit_ref 1.036
_refine_ls_hydrogen_treatment constr
_refine_ls_matrix_type full
_refine_ls_number_parameters 331
_refine_ls_number_reflns 4540
_refine_ls_number_restraints 0
_refine_ls_restrained_S_all 1.036
_refine_ls_R_factor_all 0.1024
_refine_ls_R_factor_gt 0.0486
_refine_ls_shift/su_max 0.001
_refine_ls_shift/su_mean 0.000
_refine_ls_structure_factor_coef Fsqd
_refine_ls_weighting_details 'calc w=1/[\s^2^(Fo^2^)+(0.0328P)^2^+2.4391P] where P=(Fo^2^+2Fc^2^)/3'
_refine_ls_weighting_scheme calc
_refine_ls_wR_factor_gt 0.1007
_refine_ls_wR_factor_ref 0.1312
_reflns_number_gt 2945
_reflns_number_total 4540
_reflns_threshold_expression >2sigma(I)
_cod_data_source_file bk5096.cif
_cod_data_source_block Vahigh
_cod_original_cell_volume 4918.7(7)
_cod_database_code 2104816
_cod_database_fobs_code 2104816

loop_
_symmetry_equiv_pos_as_xyz
'x, y, z'
'-x+1/2, -y, z+1/2'
'-x, y+1/2, -z+1/2'
'x+1/2, -y+1/2, -z'
'-x, -y, -z'
'x-1/2, y, -z-1/2'
'x, -y-1/2, z-1/2'
'-x-1/2, y-1/2, z'

loop_
_atom_site_type_symbol
_atom_site_label
_atom_site_fract_x
_atom_site_fract_y
_atom_site_fract_z
_atom_site_U_iso_or_equiv
_atom_site_adp_type
_atom_site_calc_flag
_atom_site_refinement_flags
_atom_site_occupancy
_atom_site_disorder_assembly
_atom_site_disorder_group
C C1 0.42158(17) 0.98265(10) 0.38346(6) 0.0169(3) Uani d . 1 A 1
H H1 0.4797 0.9419 0.3718 0.020 Uiso calc R 1 A 1
C C2 0.39352(17) 1.05013(10) 0.35828(5) 0.0172(3) Uani d . 1 A 1
C C3 0.3053(2) 1.11030(10) 0.37581(6) 0.0217(4) Uani d . 1 A 1
H H3 0.2806 1.1555 0.3583 0.026 Uiso calc R 1 A 1
C C4 0.2556(2) 1.10393(11) 0.41764(6) 0.0240(4) Uani d . 1 A 1
H H4 0.1981 1.1453 0.4289 0.029 Uiso calc PR 0.99 A 1
C C5 0.2543(2) 1.03582(12) 0.48990(7) 0.0279(4) Uani d . 1 A 1
H H5 0.1955 1.0762 0.5016 0.033 Uiso calc R 1 A 1
C C6 0.3059(2) 0.97709(13) 0.51645(6) 0.0285(4) Uani d . 1 A 1
H H6 0.2927 0.9808 0.5473 0.034 Uiso calc R 1 A 1
C C7 0.4403(2) 0.85291(13) 0.52824(6) 0.0264(4) Uani d . 1 A 1
H H7 0.4266 0.8581 0.5590 0.032 Uiso calc R 1 A 1
C C8 0.5175(2) 0.79128(12) 0.51230(7) 0.0266(4) Uani d . 1 A 1
H H8 0.5675 0.7579 0.5320 0.032 Uiso calc R 1 A 1
C C9 0.6083(2) 0.71176(12) 0.45050(8) 0.0283(4) Uani d . 1 A 1
H H9 0.6561 0.6786 0.4708 0.034 Uiso calc R 1 A 1
C C10 0.6204(2) 0.69749(12) 0.40711(8) 0.0279(4) Uani d . 1 A 1
H H10 0.6871 0.6602 0.3969 0.033 Uiso calc R 1 A 1
C C11 0.5418(2) 0.71847(11) 0.33087(7) 0.0258(4) Uani d . 1 A 1
H H11 0.6119 0.6831 0.3209 0.031 Uiso calc R 1 A 1
C C12 0.4515(2) 0.74940(11) 0.30160(6) 0.0245(4) Uani d . 1 A 1
H H12 0.4642 0.7404 0.2711 0.029 Uiso calc R 1 A 1
C C13 0.2296(2) 0.81750(11) 0.28789(6) 0.0237(4) Uani d . 1 A 1
H H13 0.2385 0.8066 0.2574 0.028 Uiso calc PR 0.99 A 1
C C14 0.1126(2) 0.85413(11) 0.30327(6) 0.0234(4) Uani d . 1 A 1
H H14 0.0430 0.8696 0.2832 0.028 Uiso calc R 1 A 1
C C15 0.09460(18) 0.86909(10) 0.34863(6) 0.0200(4) Uani d . 1 A 1
C C16 0.20106(18) 0.85020(10) 0.37674(6) 0.0178(3) Uani d . 1 A 1
H H16 0.1902 0.8605 0.4072 0.021 Uiso calc R 1 A 1
C C17 0.32575(17) 0.81602(9) 0.36185(6) 0.0174(3) Uani d . 1 A 1
C C18 0.33696(19) 0.79576(10) 0.31673(6) 0.0206(4) Uani d . 1 A 1
C C19 0.43737(17) 0.79575(10) 0.39145(6) 0.0186(3) Uani d . 1 A 1
C C20 0.53392(18) 0.73793(10) 0.37654(7) 0.0223(4) Uani d . 1 A 1
C C21 0.45040(17) 0.82555(10) 0.43633(6) 0.0201(4) Uani d . 1 A 1
C C22 0.52427(19) 0.77628(11) 0.46630(7) 0.0239(4) Uani d . 1 A 1
C C23 0.39582(17) 0.90123(11) 0.45306(6) 0.0192(3) Uani d . 1 A 1
C C24 0.37973(19) 0.90993(11) 0.49889(6) 0.0227(4) Uani d . 1 A 1
C C25 0.36647(17) 0.97222(10) 0.42623(6) 0.0184(3) Uani d . 1 A 1
C C26 0.28865(19) 1.03647(11) 0.44437(6) 0.0224(4) Uani d . 1 A 1
C C27 0.45714(18) 1.06330(10) 0.31286(5) 0.0185(3) Uani d . 1 A 1
C C28 0.5522(2) 1.13709(12) 0.31513(7) 0.0288(4) Uani d . 1 A 1
H H28A 0.4986 1.1853 0.3226 0.043 Uiso calc R 1 A 1
H H28B 0.5966 1.1450 0.2866 0.043 Uiso calc R 1 A 1
H H28C 0.6222 1.1281 0.3377 0.043 Uiso calc R 1 A 1
C C29 0.3429(2) 1.07870(13) 0.27907(6) 0.0282(4) Uani d . 1 A 1
H H29A 0.2821 1.0316 0.2778 0.042 Uiso calc R 1 A 1
H H29B 0.3836 1.0878 0.2501 0.042 Uiso calc R 1 A 1
H H29C 0.2901 1.1265 0.2878 0.042 Uiso calc R 1 A 1
C C30 0.5408(2) 0.99042(11) 0.29738(6) 0.0236(4) Uani d . 1 A 1
H H30A 0.6194 0.9827 0.3169 0.035 Uiso calc R 1 A 1
H H30B 0.5733 1.0000 0.2674 0.035 Uiso calc R 1 A 1
H H30C 0.4832 0.9419 0.2979 0.035 Uiso calc R 1 A 1
C C31 -0.03960(19) 0.90577(12) 0.36484(6) 0.0240(4) Uani d . 1 A 1
C C32 -0.0560(2) 0.99037(13) 0.34489(9) 0.0345(5) Uani d . 1 A 1
H H32A 0.0195 1.0250 0.3547 0.052 Uiso calc R 1 A 1
H H32B -0.1433 1.0138 0.3544 0.052 Uiso calc R 1 A 1
H H32C -0.0546 0.9864 0.3128 0.052 Uiso calc R 1 A 1
C C33 -0.0429(3) 0.9152(3) 0.41466(9) 0.0572(10) Uani d . 1 A 1
H H33A -0.0399 0.8617 0.4284 0.086 Uiso calc R 1 A 1
H H33B -0.1273 0.9430 0.4233 0.086 Uiso calc R 1 A 1
H H33C 0.0364 0.9470 0.4242 0.086 Uiso calc R 1 A 1
C C34 -0.1603(2) 0.85274(15) 0.35004(13) 0.0469(7) Uani d . 1 A 1
H H34A -0.1688 0.8551 0.3180 0.070 Uiso calc R 1 A 1
H H34B -0.2450 0.8726 0.3635 0.070 Uiso calc R 1 A 1
H H34C -0.1442 0.7967 0.3591 0.070 Uiso calc R 1 A 1
I I1 0.1771(15) 1.1587(9) 0.4689(5) 0.035(3) Uani d P 0.01 B 2
I I2 0.2481(17) 0.8073(8) 0.2348(4) 0.035(3) Uani d P 0.01 C 3

loop_
_atom_site_aniso_label
_atom_site_aniso_U_11
_atom_site_aniso_U_22
_atom_site_aniso_U_33
_atom_site_aniso_U_12
_atom_site_aniso_U_13
_atom_site_aniso_U_23
C1 0.0185(7) 0.0136(7) 0.0186(8) 0.0005(5) 0.0006(5) -0.0012(5)
C2 0.0199(7) 0.0148(7) 0.0170(7) -0.0014(6) -0.0030(6) -0.0013(5)
C3 0.0283(8) 0.0141(7) 0.0226(8) 0.0043(6) -0.0029(6) 0.0002(6)
C4 0.0318(9) 0.0174(8) 0.0228(8) 0.0075(6) 0.0006(7) -0.0026(6)
C5 0.0380(10) 0.0235(8) 0.0220(9) 0.0072(7) 0.0073(7) -0.0011(7)
C6 0.0384(10) 0.0288(9) 0.0185(8) 0.0032(8) 0.0055(7) 0.0005(7)
C7 0.0303(9) 0.0292(9) 0.0198(8) -0.0007(7) -0.0002(6) 0.0061(7)
C8 0.0265(9) 0.0265(9) 0.0266(9) 0.0002(7) -0.0032(7) 0.0106(7)
C9 0.0221(8) 0.0227(8) 0.0403(11) 0.0045(7) -0.0015(7) 0.0069(7)
C10 0.0216(8) 0.0196(8) 0.0425(11) 0.0047(6) 0.0032(7) 0.0010(7)
C11 0.0224(8) 0.0188(8) 0.0363(10) -0.0006(6) 0.0077(7) -0.0062(7)
C12 0.0266(8) 0.0201(8) 0.0268(9) -0.0050(7) 0.0082(7) -0.0072(6)
C13 0.0301(9) 0.0222(8) 0.0188(8) -0.0058(7) 0.0023(6) -0.0029(6)
C14 0.0254(8) 0.0207(8) 0.0242(9) -0.0043(6) -0.0039(6) 0.0016(6)
C15 0.0204(8) 0.0150(7) 0.0246(9) -0.0012(6) 0.0004(6) 0.0040(6)
C16 0.0207(8) 0.0134(7) 0.0191(7) 0.0003(6) 0.0025(6) 0.0024(5)
C17 0.0188(7) 0.0120(7) 0.0213(8) -0.0024(5) 0.0017(6) 0.0003(5)
C18 0.0235(8) 0.0150(7) 0.0234(8) -0.0049(6) 0.0046(6) -0.0020(6)
C19 0.0168(7) 0.0130(7) 0.0259(8) 0.0004(5) 0.0031(6) 0.0018(6)
C20 0.0187(8) 0.0155(7) 0.0328(9) 0.0005(6) 0.0040(6) -0.0010(6)
C21 0.0177(7) 0.0178(7) 0.0247(8) -0.0003(6) 0.0012(6) 0.0040(6)
C22 0.0212(8) 0.0211(8) 0.0294(9) 0.0016(6) 0.0002(6) 0.0051(7)
C23 0.0191(7) 0.0198(8) 0.0187(8) 0.0008(6) 0.0006(6) 0.0024(6)
C24 0.0244(8) 0.0233(8) 0.0203(8) -0.0005(7) 0.0022(6) 0.0041(6)
C25 0.0212(7) 0.0168(7) 0.0173(8) 0.0009(6) 0.0000(6) -0.0001(6)
C26 0.0278(8) 0.0193(8) 0.0202(8) 0.0034(6) 0.0022(6) -0.0008(6)
C27 0.0217(8) 0.0173(7) 0.0164(7) -0.0017(6) -0.0017(6) 0.0021(5)
C28 0.0359(10) 0.0219(8) 0.0286(9) -0.0105(7) 0.0000(7) 0.0046(7)
C29 0.0298(9) 0.0350(10) 0.0198(8) 0.0049(7) -0.0058(7) -0.0011(7)
C30 0.0270(8) 0.0232(8) 0.0206(8) 0.0010(7) 0.0067(6) 0.0033(6)
C31 0.0209(8) 0.0232(8) 0.0280(9) 0.0050(7) -0.0001(6) 0.0045(6)
C32 0.0337(10) 0.0205(9) 0.0494(12) 0.0055(7) -0.0009(9) 0.0060(8)
C33 0.0429(13) 0.100(3) 0.0289(12) 0.0463(16) 0.0100(9) 0.0126(13)
C34 0.0224(9) 0.0270(10) 0.091(2) -0.0020(8) 0.0073(11) -0.0069(11)
I1 0.032(6) 0.037(7) 0.037(7) 0.004(5) -0.002(5) -0.007(5)
I2 0.049(7) 0.029(6) 0.027(6) 0.009(5) -0.006(5) -0.005(5)

loop_
_atom_type_symbol
_atom_type_description
_atom_type_scat_dispersion_real
_atom_type_scat_dispersion_imag
_atom_type_scat_source
C C 0.0033 0.0016 'International Tables Vol C Tables 4.2.6.8 and 6.1.1.4'
H H 0.0000 0.0000 'International Tables Vol C Tables 4.2.6.8 and 6.1.1.4'
I I -0.4742 1.8119 'International Tables Vol C Tables 4.2.6.8 and 6.1.1.4'

loop_
_geom_angle_atom_site_label_1
_geom_angle_atom_site_label_2
_geom_angle_atom_site_label_3
_geom_angle_site_symmetry_1
_geom_angle_site_symmetry_3
_geom_angle
_geom_angle_publ_flag
C2 C1 C25 . . 122.16(15) ?
C2 C1 H1 . . 118.9 ?
C25 C1 H1 . . 118.9 ?
C1 C2 C3 . . 118.51(16) ?
C1 C2 C27 . . 122.40(15) ?
C3 C2 C27 . . 119.08(15) ?
C4 C3 C2 . . 120.79(16) ?
C4 C3 H3 . . 119.6 ?
C2 C3 H3 . . 119.6 ?
C3 C4 C26 . . 120.99(17) ?
C3 C4 H4 . . 119.5 ?
C26 C4 H4 . . 119.5 ?
C6 C5 C26 . . 119.71(18) ?
C6 C5 H5 . . 120.1 ?
C26 C5 H5 . . 120.1 ?
C5 C6 C24 . . 121.31(18) ?
C5 C6 H6 . . 119.3 ?
C24 C6 H6 . . 119.3 ?
C8 C7 C24 . . 120.13(18) ?
C8 C7 H7 . . 119.9 ?
C24 C7 H7 . . 119.9 ?
C7 C8 C22 . . 120.54(17) ?
C7 C8 H8 . . 119.7 ?
C22 C8 H8 . . 119.7 ?
C10 C9 C22 . . 120.75(18) ?
C10 C9 H9 . . 119.6 ?
C22 C9 H9 . . 119.6 ?
C9 C10 C20 . . 120.48(18) ?
C9 C10 H10 . . 119.8 ?
C20 C10 H10 . . 119.8 ?
C12 C11 C20 . . 121.36(17) ?
C12 C11 H11 . . 119.3 ?
C20 C11 H11 . . 119.3 ?
C11 C12 C18 . . 119.92(18) ?
C11 C12 H12 . . 120.0 ?
C18 C12 H12 . . 120.0 ?
C14 C13 C18 . . 121.07(17) ?
C14 C13 H13 . . 119.5 ?
C18 C13 H13 . . 119.5 ?
C13 C14 C15 . . 120.85(17) ?
C13 C14 H14 . . 119.6 ?
C15 C14 H14 . . 119.6 ?
C16 C15 C14 . . 118.17(17) ?
C16 C15 C31 . . 122.36(17) ?
C14 C15 C31 . . 119.47(16) ?
C15 C16 C17 . . 122.54(16) ?
C15 C16 H16 . . 118.7 ?
C17 C16 H16 . . 118.7 ?
C16 C17 C18 . . 118.07(16) ?
C16 C17 C19 . . 122.52(15) ?
C18 C17 C19 . . 119.25(16) ?
C13 C18 C17 . . 118.99(17) ?
C13 C18 C12 . . 121.01(17) ?
C17 C18 C12 . . 119.88(18) ?
C20 C19 C17 . . 117.09(16) ?
C20 C19 C21 . . 118.04(16) ?
C17 C19 C21 . . 124.67(15) ?
C19 C20 C10 . . 120.09(18) ?
C19 C20 C11 . . 119.97(17) ?
C10 C20 C11 . . 119.91(17) ?
C22 C21 C23 . . 117.06(17) ?
C22 C21 C19 . . 116.94(16) ?
C23 C21 C19 . . 126.00(16) ?
C21 C22 C8 . . 120.59(18) ?
C21 C22 C9 . . 120.21(19) ?
C8 C22 C9 . . 119.19(18) ?
C24 C23 C21 . . 118.38(16) ?
C24 C23 C25 . . 116.76(16) ?
C21 C23 C25 . . 124.66(16) ?
C23 C24 C7 . . 120.38(17) ?
C23 C24 C6 . . 120.37(17) ?
C7 C24 C6 . . 119.22(18) ?
C26 C25 C1 . . 118.02(16) ?
C26 C25 C23 . . 119.31(16) ?
C1 C25 C23 . . 122.50(15) ?
C4 C26 C25 . . 119.14(17) ?
C4 C26 C5 . . 120.70(17) ?
C25 C26 C5 . . 119.96(17) ?
C30 C27 C2 . . 112.52(14) ?
C30 C27 C28 . . 108.46(16) ?
C2 C27 C28 . . 108.53(14) ?
C30 C27 C29 . . 108.12(15) ?
C2 C27 C29 . . 109.47(15) ?
C28 C27 C29 . . 109.71(16) ?
C15 C31 C33 . . 112.35(16) ?
C15 C31 C32 . . 108.90(16) ?
C33 C31 C32 . . 107.4(2) ?
C15 C31 C34 . . 109.72(17) ?
C33 C31 C34 . . 109.5(3) ?
C32 C31 C34 . . 108.91(19) ?

loop_
_geom_bond_atom_site_label_1
_geom_bond_atom_site_label_2
_geom_bond_site_symmetry_2
_geom_bond_distance
_geom_bond_publ_flag
C1 C2 . 1.381(2) ?
C1 C25 . 1.420(2) ?
C1 H1 . 0.9500 ?
C2 C3 . 1.420(2) ?
C2 C27 . 1.532(2) ?
C3 C4 . 1.368(3) ?
C3 H3 . 0.9500 ?
C4 C26 . 1.418(3) ?
C4 H4 . 0.9500 ?
C5 C6 . 1.361(3) ?
C5 C26 . 1.427(3) ?
C5 H5 . 0.9500 ?
C6 C24 . 1.428(3) ?
C6 H6 . 0.9500 ?
C7 C8 . 1.357(3) ?
C7 C24 . 1.427(3) ?
C7 H7 . 0.9500 ?
C8 C22 . 1.425(3) ?
C8 H8 . 0.9500 ?
C9 C10 . 1.348(4) ?
C9 C22 . 1.429(3) ?
C9 H9 . 0.9500 ?
C10 C20 . 1.424(3) ?
C10 H10 . 0.9500 ?
C11 C12 . 1.354(3) ?
C11 C20 . 1.430(3) ?
C11 H11 . 0.9500 ?
C12 C18 . 1.433(3) ?
C12 H12 . 0.9500 ?
C13 C14 . 1.376(3) ?
C13 C18 . 1.414(3) ?
C13 H13 . 0.9500 ?
C14 C15 . 1.415(3) ?
C14 H14 . 0.9500 ?
C15 C16 . 1.383(3) ?
C15 C31 . 1.526(2) ?
C16 C17 . 1.417(2) ?
C16 H16 . 0.9500 ?
C17 C18 . 1.419(3) ?
C17 C19 . 1.454(2) ?
C19 C20 . 1.417(2) ?
C19 C21 . 1.459(3) ?
C21 C22 . 1.420(3) ?
C21 C23 . 1.452(2) ?
C23 C24 . 1.412(3) ?
C23 C25 . 1.459(2) ?
C25 C26 . 1.418(2) ?
C27 C30 . 1.530(3) ?
C27 C28 . 1.535(2) ?
C27 C29 . 1.540(2) ?
C28 H28A . 0.9800 ?
C28 H28B . 0.9800 ?
C28 H28C . 0.9800 ?
C29 H29A . 0.9800 ?
C29 H29B . 0.9800 ?
C29 H29C . 0.9800 ?
C30 H30A . 0.9800 ?
C30 H30B . 0.9800 ?
C30 H30C . 0.9800 ?
C31 C33 . 1.526(3) ?
C31 C32 . 1.533(3) ?
C31 C34 . 1.537(3) ?
C32 H32A . 0.9800 ?
C32 H32B . 0.9800 ?
C32 H32C . 0.9800 ?
C33 H33A . 0.9800 ?
C33 H33B . 0.9800 ?
C33 H33C . 0.9800 ?
C34 H34A . 0.9800 ?
C34 H34B . 0.9800 ?
C34 H34C . 0.9800 ?
